data_7009422
loop_
_publ_author_name
'Alcock, Nathaniel W.'
'Barker, Philip R.'
'Haider, Johanna M.'
'Hannon, Michael J.'
'Painting, Claire L.'
'Pikramenou, Zoe'
'Plummer, Edward A.'
'Rissanen, Kari'
'Saarenketo, Pauli'

_publ_section_title
;
 Red and blue luminescent metallo-supramolecular coordination polymers
 assembled through \p--\p interactions&#x200A;&#x2020;
;
_journal_issue 9
_journal_name_full 'Journal of the Chemical Society, Dalton Transactions'
_journal_page_first 1447
_journal_paper_doi 10.1039/b000871k
_journal_year 2000
_chemical_formula_sum 'C58 H45 B2 F8 N8 O0.5 Zn'
_chemical_formula_weight 1101.01
_chemical_name_systematic
;
 ?
;
_space_group_IT_number 2
_symmetry_space_group_name_Hall '-P 1'
_symmetry_space_group_name_H-M 'P -1'
_atom_sites_solution_hydrogens geom
_atom_sites_solution_primary direct
_atom_sites_solution_secondary difmap
_audit_creation_method SHELXL-97
_cell_angle_alpha 97.010(10)
_cell_angle_beta 99.500(10)
_cell_angle_gamma 93.070(10)
_cell_formula_units_Z 2
_cell_length_a 9.2890(10)
_cell_length_b 13.6880(10)
_cell_length_c 20.2780(10)
_cell_measurement_temperature 173(2)
_cell_volume 2516.8(4)
_computing_structure_refinement 'SHELXL-97 (Sheldrick, 1997)'
_diffrn_ambient_temperature 173(2)
_diffrn_measured_fraction_theta_full 0.989
_diffrn_measured_fraction_theta_max 0.989
_diffrn_radiation_monochromator graphite
_diffrn_radiation_source 'fine-focus sealed tube'
_diffrn_radiation_type MoK\a
_diffrn_radiation_wavelength 0.71073
_diffrn_reflns_av_R_equivalents 0.0517
_diffrn_reflns_av_sigmaI/netI 0.1179
_diffrn_reflns_limit_h_max 11
_diffrn_reflns_limit_h_min -12
_diffrn_reflns_limit_k_max 17
_diffrn_reflns_limit_k_min -16
_diffrn_reflns_limit_l_max 26
_diffrn_reflns_limit_l_min -24
_diffrn_reflns_number 17830
_diffrn_reflns_theta_full 27.48
_diffrn_reflns_theta_max 27.48
_diffrn_reflns_theta_min 1.03
_exptl_absorpt_coefficient_mu 0.568
_exptl_absorpt_correction_T_max 0.9559
_exptl_absorpt_correction_T_min 0.8045
_exptl_crystal_density_diffrn 1.453
_exptl_crystal_density_method 'not measured'
_exptl_crystal_F_000 1130
_exptl_crystal_size_max 0.40
_exptl_crystal_size_mid 0.08
_exptl_crystal_size_min 0.08
_refine_diff_density_max 0.894
_refine_diff_density_min -0.600
_refine_diff_density_rms 0.070
_refine_ls_extinction_method none
_refine_ls_goodness_of_fit_ref 1.027
_refine_ls_hydrogen_treatment mixed
_refine_ls_matrix_type full
_refine_ls_number_parameters 785
_refine_ls_number_reflns 11395
_refine_ls_number_restraints 40
_refine_ls_restrained_S_all 1.025
_refine_ls_R_factor_all 0.1332
_refine_ls_R_factor_gt 0.0725
_refine_ls_shift/su_max 0.000
_refine_ls_shift/su_mean 0.000
_refine_ls_structure_factor_coef Fsqd
_refine_ls_weighting_details 'calc w=1/[\s^2^(Fo^2^)+(0.0429P)^2^+3.4983P] where P=(Fo^2^+2Fc^2^)/3'
_refine_ls_weighting_scheme calc
_refine_ls_wR_factor_gt 0.1345
_refine_ls_wR_factor_ref 0.1566
_reflns_number_gt 7274
_reflns_number_total 11395
_reflns_threshold_expression >2sigma(I)
_cod_data_source_file b000871k.txt
_cod_data_source_block mh008
_cod_original_formula_sum 'C58 H45 B2 F8 N8 O0.50 Zn'
_cod_database_code 7009422

loop_
_symmetry_equiv_pos_as_xyz
'x, y, z'
'-x, -y, -z'

loop_
_atom_site_label
_atom_site_type_symbol
_atom_site_fract_x
_atom_site_fract_y
_atom_site_fract_z
_atom_site_U_iso_or_equiv
_atom_site_adp_type
_atom_site_occupancy
_atom_site_symmetry_multiplicity
_atom_site_calc_flag
_atom_site_refinement_flags
_atom_site_disorder_assembly
_atom_site_disorder_group
Zn1 Zn 0.05972(4) 0.44580(3) 0.22880(2) 0.02602(13) Uani 1 1 d . . .
C2A C -0.0777(4) 0.6462(3) 0.20423(19) 0.0314(9) Uani 1 1 d . . .
H2A H -0.0358 0.6671 0.2501 0.038 Uiso 1 1 calc R . .
C2B C 0.3700(4) 0.5023(3) 0.19197(19) 0.0324(9) Uani 1 1 d . . .
H2B H 0.3329 0.4638 0.1498 0.039 Uiso 1 1 calc R . .
C3A C -0.1649(4) 0.7083(3) 0.1697(2) 0.0343(9) Uani 1 1 d . . .
H3A H -0.1844 0.7704 0.1916 0.041 Uiso 1 1 calc R . .
C3B C 0.5123(4) 0.5451(3) 0.2030(2) 0.0356(9) Uani 1 1 d . . .
H3B H 0.5715 0.5367 0.1690 0.043 Uiso 1 1 calc R . .
C4A C -0.2231(4) 0.6789(3) 0.1029(2) 0.0393(10) Uani 1 1 d . . .
H4A H -0.2822 0.7209 0.0779 0.047 Uiso 1 1 calc R . .
C4B C 0.5654(4) 0.6003(3) 0.2647(2) 0.0368(9) Uani 1 1 d . . .
H4B H 0.6622 0.6307 0.2736 0.044 Uiso 1 1 calc R . .
C5A C -0.1948(4) 0.5876(3) 0.07243(19) 0.0317(9) Uani 1 1 d . . .
H5A H -0.2345 0.5658 0.0264 0.038 Uiso 1 1 calc R . .
C5B C 0.4774(4) 0.6114(3) 0.31358(19) 0.0322(9) Uani 1 1 d . . .
H5B H 0.5132 0.6485 0.3564 0.039 Uiso 1 1 calc R . .
C6A C -0.1074(4) 0.5284(3) 0.11040(17) 0.0254(8) Uani 1 1 d . . .
C6B C 0.3348(4) 0.5668(3) 0.29869(17) 0.0264(8) Uani 1 1 d . . .
C7A C -0.0729(4) 0.4272(3) 0.08359(17) 0.0246(8) Uani 1 1 d . . .
C7B C 0.2299(4) 0.5766(3) 0.34639(17) 0.0259(8) Uani 1 1 d . . .
C9A C 0.0405(4) 0.2875(3) 0.11233(17) 0.0256(8) Uani 1 1 d . . .
C9B C -0.0018(4) 0.5235(3) 0.36377(17) 0.0242(8) Uani 1 1 d . . .
C10A C -0.0027(4) 0.2387(3) 0.04731(18) 0.0289(8) Uani 1 1 d . . .
H10A H 0.0226 0.1731 0.0363 0.035 Uiso 1 1 calc R . .
C10B C 0.0154(4) 0.5855(3) 0.42437(17) 0.0284(8) Uani 1 1 d . . .
H10B H -0.0608 0.5870 0.4504 0.034 Uiso 1 1 calc R . .
C11A C -0.0838(4) 0.2867(3) -0.00194(17) 0.0269(8) Uani 1 1 d . . .
C11B C 0.1448(4) 0.6461(3) 0.44745(17) 0.0280(8) Uani 1 1 d . . .
C12A C -0.1169(4) 0.3833(3) 0.01759(18) 0.0281(8) Uani 1 1 d . . .
H12A H -0.1697 0.4190 -0.0146 0.034 Uiso 1 1 calc R . .
C12B C 0.2534(4) 0.6396(3) 0.40646(18) 0.0309(9) Uani 1 1 d . . .
H12B H 0.3434 0.6787 0.4202 0.037 Uiso 1 1 calc R . .
C13A C 0.1297(4) 0.2453(3) 0.16877(17) 0.0270(8) Uani 1 1 d . . .
C13B C -0.1359(4) 0.4579(3) 0.33369(18) 0.0259(8) Uani 1 1 d . . .
C15A C 0.2255(4) 0.2703(3) 0.28317(18) 0.0304(8) Uani 1 1 d . . .
H15A H 0.2368 0.3101 0.3258 0.036 Uiso 1 1 calc R . .
C15B C -0.2538(4) 0.3544(3) 0.23955(19) 0.0304(8) Uani 1 1 d . . .
H15B H -0.2550 0.3244 0.1947 0.036 Uiso 1 1 calc R . .
C16A C 0.2924(4) 0.1822(3) 0.27858(19) 0.0353(9) Uani 1 1 d . . .
H16A H 0.3473 0.1611 0.3174 0.042 Uiso 1 1 calc R . .
C16B C -0.3744(4) 0.3359(3) 0.2704(2) 0.0375(10) Uani 1 1 d . . .
H16B H -0.4560 0.2934 0.2473 0.045 Uiso 1 1 calc R . .
C17A C 0.2774(4) 0.1260(3) 0.2166(2) 0.0392(10) Uani 1 1 d . . .
H17A H 0.3243 0.0661 0.2121 0.047 Uiso 1 1 calc R . .
C17B C -0.3720(4) 0.3808(3) 0.3351(2) 0.0357(9) Uani 1 1 d . . .
H17B H -0.4519 0.3686 0.3576 0.043 Uiso 1 1 calc R . .
C18A C 0.1937(4) 0.1565(3) 0.1605(2) 0.0379(10) Uani 1 1 d . . .
H18A H 0.1807 0.1175 0.1175 0.045 Uiso 1 1 calc R . .
C18B C -0.2528(4) 0.4437(3) 0.36738(19) 0.0315(9) Uani 1 1 d . . .
H18B H -0.2507 0.4766 0.4116 0.038 Uiso 1 1 calc R . .
C19A C -0.1302(4) 0.2390(3) -0.07270(17) 0.0283(8) Uani 1 1 d . . .
C19B C 0.1643(4) 0.7164(3) 0.51021(17) 0.0291(8) Uani 1 1 d . . .
C20A C -0.0647(4) 0.1560(3) -0.09784(18) 0.0305(8) Uani 1 1 d . . .
H20A H 0.0068 0.1272 -0.0687 0.037 Uiso 1 1 calc R . .
C20B C 0.2901(4) 0.7801(3) 0.53212(19) 0.0363(9) Uani 1 1 d . . .
H20B H 0.3646 0.7800 0.5052 0.044 Uiso 1 1 calc R . .
C21A C -0.1029(4) 0.1156(3) -0.16471(18) 0.0320(9) Uani 1 1 d . . .
H21A H -0.0572 0.0590 -0.1804 0.038 Uiso 1 1 calc R . .
C21B C 0.3089(4) 0.8432(3) 0.59212(19) 0.0349(9) Uani 1 1 d . . .
H21B H 0.3959 0.8857 0.6052 0.042 Uiso 1 1 calc R . .
C22A C -0.2068(4) 0.1552(3) -0.21028(18) 0.0302(8) Uani 1 1 d . . .
C22B C 0.2039(4) 0.8463(3) 0.63389(18) 0.0311(8) Uani 1 1 d . . .
C23A C -0.2743(4) 0.2365(3) -0.18387(19) 0.0359(9) Uani 1 1 d . . .
H23A H -0.3470 0.2647 -0.2128 0.043 Uiso 1 1 calc R . .
C23B C 0.0768(4) 0.7837(3) 0.61153(19) 0.0359(9) Uani 1 1 d . . .
H23B H 0.0013 0.7850 0.6380 0.043 Uiso 1 1 calc R . .
C24A C -0.2380(4) 0.2770(3) -0.11684(19) 0.0345(9) Uani 1 1 d . . .
H24A H -0.2873 0.3315 -0.1006 0.041 Uiso 1 1 calc R . .
C24B C 0.0583(4) 0.7200(3) 0.55184(19) 0.0368(9) Uani 1 1 d . . .
H24B H -0.0288 0.6777 0.5388 0.044 Uiso 1 1 calc R . .
C25A C -0.2419(4) 0.1138(3) -0.28262(18) 0.0345(9) Uani 1 1 d . . .
C25B C 0.2279(4) 0.9104(3) 0.69985(18) 0.0311(9) Uani 1 1 d . . .
C26A C -0.1486(6) 0.0519(4) -0.3123(2) 0.0540(12) Uani 1 1 d . . .
H26A H -0.0587 0.0387 -0.2863 0.065 Uiso 1 1 calc R . .
C26B C 0.3167(5) 0.9974(3) 0.7118(2) 0.0424(10) Uani 1 1 d . . .
H26B H 0.3628 1.0173 0.6766 0.051 Uiso 1 1 calc R . .
C27A C -0.1851(7) 0.0095(4) -0.3791(2) 0.0650(15) Uani 1 1 d . . .
H27A H -0.1220 -0.0342 -0.3979 0.078 Uiso 1 1 calc R . .
C27B C 0.3399(5) 1.0564(3) 0.7737(2) 0.0466(11) Uani 1 1 d . . .
H27B H 0.4002 1.1163 0.7804 0.056 Uiso 1 1 calc R . .
C28A C -0.3134(6) 0.0306(4) -0.4183(2) 0.0628(15) Uani 1 1 d . . .
H28A H -0.3378 0.0023 -0.4642 0.075 Uiso 1 1 calc R . .
C28B C 0.2755(4) 1.0281(3) 0.8258(2) 0.0390(10) Uani 1 1 d . . .
H28B H 0.2923 1.0679 0.8685 0.047 Uiso 1 1 calc R . .
C29A C -0.4043(5) 0.0921(4) -0.3907(2) 0.0521(12) Uani 1 1 d . . .
H29A H -0.4920 0.1070 -0.4177 0.062 Uiso 1 1 calc R . .
C29B C 0.1863(4) 0.9416(3) 0.8152(2) 0.0384(10) Uani 1 1 d . . .
H29B H 0.1412 0.9218 0.8507 0.046 Uiso 1 1 calc R . .
C30A C -0.3700(5) 0.1331(3) -0.32362(19) 0.0415(10) Uani 1 1 d . . .
H30A H -0.4354 0.1754 -0.3052 0.050 Uiso 1 1 calc R . .
C30B C 0.1628(4) 0.8840(3) 0.7530(2) 0.0376(9) Uani 1 1 d . . .
H30B H 0.1007 0.8249 0.7462 0.045 Uiso 1 1 calc R . .
N1A N -0.0501(3) 0.5578(2) 0.17534(14) 0.0268(7) Uani 1 1 d . . .
N1B N 0.2832(3) 0.5132(2) 0.23839(14) 0.0272(7) Uani 1 1 d . . .
N8A N 0.0044(3) 0.3793(2) 0.12943(14) 0.0250(6) Uani 1 1 d . . .
N8B N 0.1038(3) 0.5200(2) 0.32580(14) 0.0260(7) Uani 1 1 d . . .
N14A N 0.1455(3) 0.3012(2) 0.22950(14) 0.0268(7) Uani 1 1 d . . .
N14B N -0.1372(3) 0.4129(2) 0.27104(14) 0.0264(7) Uani 1 1 d . . .
N40 N 0.1747(5) 1.0043(3) -0.0184(2) 0.0587(11) Uani 1 1 d . . .
C41 C 0.2754(5) 0.9881(3) 0.0179(2) 0.0422(10) Uani 1 1 d . . .
C42 C 0.4010(5) 0.9684(4) 0.0648(2) 0.0547(12) Uani 1 1 d . . .
H42A H 0.4561 0.9191 0.0426 0.082 Uiso 1 1 calc R . .
H42B H 0.3686 0.9433 0.1036 0.082 Uiso 1 1 calc R . .
H42C H 0.4637 1.0295 0.0802 0.082 Uiso 1 1 calc R . .
N43 N -0.1592(6) 0.7725(4) 0.3386(2) 0.0901(17) Uani 1 1 d . . .
C44 C -0.1437(6) 0.8226(4) 0.3879(3) 0.0577(13) Uani 1 1 d . . .
C45 C -0.1247(6) 0.8859(4) 0.4514(2) 0.0689(15) Uani 1 1 d . . .
H45A H -0.1614 0.9501 0.4440 0.103 Uiso 1 1 calc R . .
H45B H -0.0205 0.8948 0.4713 0.103 Uiso 1 1 calc R . .
H45C H -0.1793 0.8556 0.4821 0.103 Uiso 1 1 calc R . .
B1 B 0.3495(4) 0.3120(5) 0.4815(2) 0.068(4) Uani 0.583(12) 1 d PD A 1
F1 F 0.4603(7) 0.3547(6) 0.4540(4) 0.103(4) Uani 0.583(12) 1 d PD A 1
F2 F 0.2640(8) 0.2433(5) 0.4329(3) 0.076(3) Uani 0.583(12) 1 d PD A 1
F3 F 0.4099(6) 0.2655(7) 0.5353(3) 0.094(4) Uani 0.583(12) 1 d PD A 1
F4 F 0.2635(6) 0.3844(5) 0.5037(5) 0.111(5) Uani 0.583(12) 1 d PD A 1
B1B B 0.3486(6) 0.3418(5) 0.4763(3) 0.050(5) Uani 0.417(12) 1 d PD A 2
F1B F 0.3248(13) 0.3312(7) 0.5408(3) 0.091(4) Uani 0.417(12) 1 d PD A 2
F2B F 0.2468(7) 0.4012(6) 0.4471(6) 0.088(4) Uani 0.417(12) 1 d PD A 2
F3B F 0.4883(6) 0.3850(8) 0.4796(6) 0.081(4) Uani 0.417(12) 1 d PD A 2
F4B F 0.3343(13) 0.2499(6) 0.4377(5) 0.096(4) Uani 0.417(12) 1 d PD A 2
B2 B 0.4843(3) 0.2862(2) 0.06272(14) 0.0594(17) Uani 0.764(5) 1 d PD B 3
F5 F 0.5802(4) 0.3700(3) 0.0774(3) 0.1062(18) Uani 0.764(5) 1 d PD B 3
F6 F 0.5194(5) 0.2242(3) 0.1111(2) 0.133(3) Uani 0.764(5) 1 d PD B 3
F7 F 0.4949(5) 0.2379(4) -0.00020(18) 0.138(3) Uani 0.764(5) 1 d PD B 3
F8 F 0.3427(3) 0.3130(3) 0.0626(2) 0.0953(15) Uani 0.764(5) 1 d PD B 3
B2B B 0.4993(7) 0.2769(6) 0.0520(4) 0.0594(17) Uani 0.236(5) 1 d PD B 4
F5B F 0.5339(12) 0.3448(8) 0.0107(6) 0.107(6) Uani 0.236(5) 1 d PD B 4
F6B F 0.6259(9) 0.2377(8) 0.0803(6) 0.082(5) Uani 0.236(5) 1 d PD B 4
F7B F 0.4035(11) 0.2018(7) 0.0144(6) 0.068(5) Uani 0.236(5) 1 d PD B 4
F8B F 0.4341(12) 0.3233(9) 0.1028(5) 0.0953(15) Uani 0.236(5) 1 d PD B 4
O1 O -0.4337(8) 0.4594(6) -0.0445(4) 0.083(2) Uani 0.50 1 d P . .

loop_
_atom_site_aniso_label
_atom_site_aniso_U_11
_atom_site_aniso_U_22
_atom_site_aniso_U_33
_atom_site_aniso_U_23
_atom_site_aniso_U_13
_atom_site_aniso_U_12
Zn1 0.0268(2) 0.0291(2) 0.0203(2) -0.00308(17) 0.00359(15) 0.00115(17)
C2A 0.033(2) 0.030(2) 0.029(2) -0.0058(17) 0.0065(16) 0.0006(16)
C2B 0.040(2) 0.033(2) 0.024(2) -0.0015(16) 0.0089(16) 0.0053(17)
C3A 0.040(2) 0.026(2) 0.037(2) -0.0022(17) 0.0111(17) 0.0034(17)
C3B 0.032(2) 0.043(2) 0.036(2) 0.0071(19) 0.0145(17) 0.0069(18)
C4A 0.047(2) 0.033(2) 0.037(2) 0.0030(19) 0.0054(18) 0.0123(18)
C4B 0.0244(19) 0.043(2) 0.044(2) 0.009(2) 0.0080(17) -0.0004(17)
C5A 0.040(2) 0.030(2) 0.023(2) 0.0017(16) 0.0022(16) 0.0047(17)
C5B 0.0247(18) 0.039(2) 0.031(2) 0.0002(17) 0.0026(15) 0.0000(16)
C6A 0.0285(18) 0.025(2) 0.0221(19) 0.0004(15) 0.0056(14) 0.0003(15)
C6B 0.0283(18) 0.030(2) 0.0208(18) 0.0030(15) 0.0018(14) 0.0053(15)
C7A 0.0237(17) 0.0245(19) 0.0252(19) 0.0012(15) 0.0057(14) -0.0001(14)
C7B 0.0257(18) 0.031(2) 0.0188(18) 0.0001(15) -0.0004(14) 0.0021(15)
C9A 0.0271(18) 0.025(2) 0.0235(19) -0.0013(15) 0.0050(14) 0.0025(15)
C9B 0.0252(18) 0.028(2) 0.0192(18) 0.0032(15) 0.0041(14) 0.0038(15)
C10A 0.034(2) 0.026(2) 0.026(2) -0.0008(16) 0.0054(15) 0.0040(16)
C10B 0.0292(19) 0.032(2) 0.0227(19) -0.0001(16) 0.0052(15) 0.0004(16)
C11A 0.0281(18) 0.033(2) 0.0174(18) -0.0030(15) 0.0035(14) 0.0010(16)
C11B 0.0310(19) 0.032(2) 0.0195(18) -0.0007(16) 0.0012(14) 0.0042(16)
C12A 0.0319(19) 0.029(2) 0.0227(19) 0.0035(16) 0.0027(15) 0.0038(16)
C12B 0.0261(18) 0.037(2) 0.027(2) -0.0024(17) 0.0011(15) 0.0014(16)
C13A 0.0278(18) 0.028(2) 0.0240(19) 0.0002(16) 0.0051(14) -0.0011(15)
C13B 0.0267(18) 0.025(2) 0.0257(19) 0.0018(15) 0.0037(14) 0.0032(15)
C15A 0.0306(19) 0.036(2) 0.023(2) 0.0040(17) 0.0013(15) -0.0005(16)
C15B 0.031(2) 0.031(2) 0.026(2) -0.0016(16) 0.0019(15) -0.0016(16)
C16A 0.038(2) 0.036(2) 0.029(2) 0.0070(18) -0.0018(16) 0.0014(18)
C16B 0.031(2) 0.035(2) 0.044(3) 0.0006(19) 0.0033(17) -0.0020(17)
C17A 0.049(2) 0.031(2) 0.036(2) 0.0050(18) -0.0009(18) 0.0110(18)
C17B 0.0274(19) 0.044(3) 0.038(2) 0.0063(19) 0.0111(16) 0.0021(17)
C18A 0.049(2) 0.034(2) 0.029(2) -0.0025(18) 0.0028(17) 0.0095(19)
C18B 0.0306(19) 0.037(2) 0.027(2) 0.0000(17) 0.0067(15) 0.0033(16)
C19A 0.0318(19) 0.029(2) 0.0219(19) -0.0015(15) 0.0029(15) -0.0020(16)
C19B 0.0296(19) 0.034(2) 0.0211(19) -0.0019(16) 0.0010(15) 0.0035(16)
C20A 0.032(2) 0.033(2) 0.025(2) 0.0004(16) 0.0016(15) 0.0055(16)
C20B 0.040(2) 0.042(2) 0.026(2) -0.0039(18) 0.0110(16) -0.0017(18)
C21A 0.037(2) 0.029(2) 0.028(2) -0.0063(16) 0.0048(16) 0.0036(16)
C21B 0.038(2) 0.039(2) 0.026(2) -0.0027(17) 0.0059(16) -0.0052(18)
C22A 0.041(2) 0.026(2) 0.0219(19) -0.0011(16) 0.0047(16) -0.0049(16)
C22B 0.037(2) 0.029(2) 0.026(2) 0.0002(16) 0.0036(16) 0.0078(16)
C23A 0.049(2) 0.032(2) 0.023(2) 0.0006(17) -0.0029(17) 0.0093(18)
C23B 0.033(2) 0.046(3) 0.026(2) -0.0079(18) 0.0072(16) 0.0022(18)
C24A 0.047(2) 0.026(2) 0.027(2) -0.0038(16) -0.0002(17) 0.0099(17)
C24B 0.030(2) 0.045(3) 0.031(2) -0.0079(18) 0.0039(16) -0.0026(17)
C25A 0.052(2) 0.029(2) 0.022(2) 0.0035(16) 0.0086(17) -0.0089(18)
C25B 0.034(2) 0.035(2) 0.023(2) -0.0022(16) 0.0023(15) 0.0115(17)
C26A 0.077(3) 0.056(3) 0.030(2) 0.001(2) 0.014(2) 0.011(3)
C26B 0.054(3) 0.040(3) 0.032(2) -0.0013(19) 0.0099(19) -0.004(2)
C27A 0.105(4) 0.061(3) 0.031(3) -0.008(2) 0.022(3) 0.015(3)
C27B 0.052(3) 0.037(3) 0.047(3) -0.008(2) 0.008(2) -0.006(2)
C28A 0.095(4) 0.066(4) 0.021(2) -0.011(2) 0.012(2) -0.013(3)
C28B 0.042(2) 0.042(3) 0.028(2) -0.0087(19) -0.0004(17) 0.0064(19)
C29A 0.063(3) 0.059(3) 0.028(2) 0.000(2) 0.001(2) -0.012(2)
C29B 0.042(2) 0.044(3) 0.028(2) -0.0023(18) 0.0054(17) 0.0090(19)
C30A 0.053(3) 0.043(3) 0.026(2) -0.0024(18) 0.0084(18) -0.007(2)
C30B 0.041(2) 0.035(2) 0.034(2) -0.0036(18) 0.0048(17) 0.0024(18)
N1A 0.0288(16) 0.0258(17) 0.0243(16) -0.0031(13) 0.0059(12) -0.0009(13)
N1B 0.0295(16) 0.0294(17) 0.0219(16) -0.0017(13) 0.0060(12) 0.0028(13)
N8A 0.0272(15) 0.0246(17) 0.0224(16) 0.0003(13) 0.0040(12) 0.0018(13)
N8B 0.0243(15) 0.0317(18) 0.0211(16) 0.0023(13) 0.0015(12) 0.0035(13)
N14A 0.0275(15) 0.0317(18) 0.0196(15) -0.0005(13) 0.0036(12) -0.0013(13)
N14B 0.0279(15) 0.0262(17) 0.0230(16) -0.0024(13) 0.0034(12) 0.0003(13)
N40 0.060(3) 0.075(3) 0.044(2) 0.013(2) 0.011(2) 0.018(2)
C41 0.049(3) 0.043(3) 0.038(3) 0.001(2) 0.016(2) 0.009(2)
C42 0.047(3) 0.066(3) 0.052(3) 0.012(2) 0.005(2) 0.010(2)
N43 0.139(5) 0.069(3) 0.054(3) -0.022(3) 0.018(3) -0.006(3)
C44 0.078(3) 0.047(3) 0.045(3) -0.003(2) 0.009(2) 0.005(3)
C45 0.098(4) 0.057(3) 0.043(3) -0.015(3) 0.002(3) 0.008(3)
B1 0.031(7) 0.132(12) 0.038(9) -0.014(8) 0.011(6) 0.016(6)
F1 0.083(6) 0.140(8) 0.112(7) 0.043(6) 0.068(5) 0.029(5)
F2 0.071(5) 0.101(5) 0.042(3) -0.023(3) -0.017(3) 0.033(4)
F3 0.051(4) 0.188(10) 0.039(3) 0.029(4) -0.002(2) -0.026(4)
F4 0.049(4) 0.131(8) 0.136(10) -0.083(7) 0.047(5) -0.014(4)
B1B 0.040(11) 0.073(10) 0.030(10) -0.008(8) -0.006(8) -0.003(7)
F1B 0.110(10) 0.131(10) 0.028(4) 0.005(5) 0.010(5) -0.006(8)
F2B 0.056(5) 0.076(6) 0.129(10) 0.035(6) -0.012(5) 0.006(4)
F3B 0.035(4) 0.113(8) 0.103(9) 0.032(7) 0.015(4) 0.020(4)
F4B 0.084(9) 0.120(9) 0.059(6) -0.045(6) -0.020(6) 0.027(6)
B2 0.073(4) 0.062(4) 0.037(4) -0.008(3) 0.001(3) 0.016(4)
F5 0.096(4) 0.099(4) 0.119(5) 0.009(3) 0.020(3) -0.025(3)
F6 0.170(6) 0.100(4) 0.107(5) 0.048(4) -0.055(4) -0.025(4)
F7 0.148(6) 0.174(8) 0.072(4) -0.048(4) -0.020(4) 0.099(6)
F8 0.070(3) 0.142(4) 0.069(3) -0.008(3) 0.009(2) 0.016(3)
B2B 0.073(4) 0.062(4) 0.037(4) -0.008(3) 0.001(3) 0.016(4)
F5B 0.058(9) 0.163(19) 0.099(14) 0.009(13) 0.022(9) -0.009(10)
F6B 0.063(9) 0.096(12) 0.071(10) -0.002(8) -0.020(7) -0.002(8)
F7B 0.082(10) 0.032(6) 0.073(10) 0.010(6) -0.038(8) 0.008(7)
F8B 0.070(3) 0.142(4) 0.069(3) -0.008(3) 0.009(2) 0.016(3)
O1 0.076(5) 0.101(6) 0.067(5) 0.006(5) 0.000(4) 0.004(4)

loop_
_atom_type_symbol
_atom_type_description
_atom_type_scat_dispersion_real
_atom_type_scat_dispersion_imag
_atom_type_scat_source
C C 0.0033 0.0016 'International Tables Vol C Tables 4.2.6.8 and 6.1.1.4'
H H 0.0000 0.0000 'International Tables Vol C Tables 4.2.6.8 and 6.1.1.4'
N N 0.0061 0.0033 'International Tables Vol C Tables 4.2.6.8 and 6.1.1.4'
F F 0.0171 0.0103 'International Tables Vol C Tables 4.2.6.8 and 6.1.1.4'
B B 0.0013 0.0007 'International Tables Vol C Tables 4.2.6.8 and 6.1.1.4'
Zn Zn 0.2839 1.4301 'International Tables Vol C Tables 4.2.6.8 and 6.1.1.4'
O O 0.0106 0.0060 'International Tables Vol C Tables 4.2.6.8 and 6.1.1.4'

loop_
_geom_angle_atom_site_label_1
_geom_angle_atom_site_label_2
_geom_angle_atom_site_label_3
_geom_angle
_geom_angle_site_symmetry_1
_geom_angle_site_symmetry_3
_geom_angle_publ_flag
N8B Zn1 N8A 175.65(12) . . ?
N8B Zn1 N14A 108.72(11) . . ?
N8A Zn1 N14A 75.51(11) . . ?
N8B Zn1 N1A 100.23(11) . . ?
N8A Zn1 N1A 75.57(11) . . ?
N14A Zn1 N1A 151.04(11) . . ?
N8B Zn1 N14B 75.61(11) . . ?
N8A Zn1 N14B 103.07(11) . . ?
N14A Zn1 N14B 97.57(11) . . ?
N1A Zn1 N14B 90.37(11) . . ?
N8B Zn1 N1B 75.91(11) . . ?
N8A Zn1 N1B 105.48(11) . . ?
N14A Zn1 N1B 89.70(11) . . ?
N1A Zn1 N1B 96.52(11) . . ?
N14B Zn1 N1B 151.45(11) . . ?
N1A C2A C3A 122.2(3) . . ?
N1B C2B C3B 122.7(3) . . ?
C4A C3A C2A 118.8(4) . . ?
C4B C3B C2B 118.1(3) . . ?
C3A C4A C5A 119.5(4) . . ?
C3B C4B C5B 120.0(3) . . ?
C4A C5A C6A 118.7(4) . . ?
C4B C5B C6B 118.7(3) . . ?
N1A C6A C5A 121.6(3) . . ?
N1A C6A C7A 114.8(3) . . ?
C5A C6A C7A 123.5(3) . . ?
N1B C6B C5B 121.2(3) . . ?
N1B C6B C7B 115.6(3) . . ?
C5B C6B C7B 123.2(3) . . ?
N8A C7A C12A 120.9(3) . . ?
N8A C7A C6A 114.4(3) . . ?
C12A C7A C6A 124.6(3) . . ?
N8B C7B C12B 121.1(3) . . ?
N8B C7B C6B 114.3(3) . . ?
C12B C7B C6B 124.6(3) . . ?
N8A C9A C10A 121.4(3) . . ?
N8A C9A C13A 113.9(3) . . ?
C10A C9A C13A 124.8(3) . . ?
N8B C9B C10B 121.2(3) . . ?
N8B C9B C13B 113.9(3) . . ?
C10B C9B C13B 124.8(3) . . ?
C9A C10A C11A 119.7(3) . . ?
C9B C10B C11B 120.3(3) . . ?
C12A C11A C10A 117.2(3) . . ?
C12A C11A C19A 120.7(3) . . ?
C10A C11A C19A 122.1(3) . . ?
C10B C11B C12B 116.7(3) . . ?
C10B C11B C19B 121.8(3) . . ?
C12B C11B C19B 121.5(3) . . ?
C7A C12A C11A 120.3(3) . . ?
C7B C12B C11B 120.4(3) . . ?
N14A C13A C18A 121.7(3) . . ?
N14A C13A C9A 114.8(3) . . ?
C18A C13A C9A 123.5(3) . . ?
N14B C13B C18B 121.6(3) . . ?
N14B C13B C9B 115.3(3) . . ?
C18B C13B C9B 123.2(3) . . ?
N14A C15A C16A 122.1(3) . . ?
N14B C15B C16B 122.1(3) . . ?
C17A C16A C15A 118.5(3) . . ?
C17B C16B C15B 118.4(3) . . ?
C16A C17A C18A 120.1(4) . . ?
C16B C17B C18B 119.7(3) . . ?
C13A C18A C17A 118.3(4) . . ?
C17B C18B C13B 118.7(3) . . ?
C24A C19A C20A 117.7(3) . . ?
C24A C19A C11A 121.2(3) . . ?
C20A C19A C11A 121.1(3) . . ?
C20B C19B C24B 116.6(3) . . ?
C20B C19B C11B 122.3(3) . . ?
C24B C19B C11B 121.1(3) . . ?
C21A C20A C19A 120.6(3) . . ?
C21B C20B C19B 121.6(3) . . ?
C20A C21A C22A 122.3(3) . . ?
C20B C21B C22B 121.8(4) . . ?
C23A C22A C21A 116.3(3) . . ?
C23A C22A C25A 122.0(3) . . ?
C21A C22A C25A 121.7(3) . . ?
C21B C22B C23B 116.6(3) . . ?
C21B C22B C25B 121.7(3) . . ?
C23B C22B C25B 121.7(3) . . ?
C24A C23A C22A 121.9(4) . . ?
C24B C23B C22B 121.6(3) . . ?
C23A C24A C19A 121.1(3) . . ?
C23B C24B C19B 121.7(3) . . ?
C30A C25A C26A 117.1(4) . . ?
C30A C25A C22A 121.6(4) . . ?
C26A C25A C22A 121.3(4) . . ?
C26B C25B C30B 117.2(3) . . ?
C26B C25B C22B 122.0(3) . . ?
C30B C25B C22B 120.8(4) . . ?
C27A C26A C25A 121.1(5) . . ?
C25B C26B C27B 121.7(4) . . ?
C28A C27A C26A 120.1(5) . . ?
C28B C27B C26B 120.0(4) . . ?
C29A C28A C27A 119.7(4) . . ?
C27B C28B C29B 119.5(4) . . ?
C28A C29A C30A 120.5(5) . . ?
C28B C29B C30B 119.9(4) . . ?
C29A C30A C25A 121.4(4) . . ?
C29B C30B C25B 121.6(4) . . ?
C2A N1A C6A 119.2(3) . . ?
C2A N1A Zn1 125.0(2) . . ?
C6A N1A Zn1 115.3(2) . . ?
C2B N1B C6B 119.3(3) . . ?
C2B N1B Zn1 126.3(2) . . ?
C6B N1B Zn1 114.3(2) . . ?
C9A N8A C7A 120.5(3) . . ?
C9A N8A Zn1 120.0(2) . . ?
C7A N8A Zn1 119.5(2) . . ?
C9B N8B C7B 120.2(3) . . ?
C9B N8B Zn1 119.7(2) . . ?
C7B N8B Zn1 119.3(2) . . ?
C15A N14A C13A 119.3(3) . . ?
C15A N14A Zn1 124.8(2) . . ?
C13A N14A Zn1 115.5(2) . . ?
C15B N14B C13B 119.5(3) . . ?
C15B N14B Zn1 125.6(2) . . ?
C13B N14B Zn1 114.9(2) . . ?
N40 C41 C42 178.8(5) . . ?
N43 C44 C45 179.3(6) . . ?
F1 B1 F3 109.53(9) . . ?
F1 B1 F4 109.44(9) . . ?
F3 B1 F4 109.50(9) . . ?
F1 B1 F2 109.49(9) . . ?
F3 B1 F2 109.41(9) . . ?
F4 B1 F2 109.46(9) . . ?
F3B B1B F1B 109.48(9) . . ?
F3B B1B F4B 109.50(9) . . ?
F1B B1B F4B 109.45(9) . . ?
F3B B1B F2B 109.46(9) . . ?
F1B B1B F2B 109.48(9) . . ?
F4B B1B F2B 109.46(9) . . ?
F7 B2 F6 109.64(9) . . ?
F7 B2 F8 109.45(9) . . ?
F6 B2 F8 109.51(9) . . ?
F7 B2 F5 109.50(9) . . ?
F6 B2 F5 109.41(9) . . ?
F8 B2 F5 109.31(9) . . ?
F7B B2B F6B 109.52(9) . . ?
F7B B2B F8B 109.45(9) . . ?
F6B B2B F8B 109.46(9) . . ?
F7B B2B F5B 109.47(9) . . ?
F6B B2B F5B 109.45(9) . . ?
F8B B2B F5B 109.47(9) . . ?

loop_
_geom_bond_atom_site_label_1
_geom_bond_atom_site_label_2
_geom_bond_distance
_geom_bond_site_symmetry_2
_geom_bond_publ_flag
Zn1 N8B 2.066(3) . ?
Zn1 N8A 2.077(3) . ?
Zn1 N14A 2.174(3) . ?
Zn1 N1A 2.185(3) . ?
Zn1 N14B 2.192(3) . ?
Zn1 N1B 2.194(3) . ?
C2A N1A 1.336(4) . ?
C2A C3A 1.379(5) . ?
C2B N1B 1.338(4) . ?
C2B C3B 1.388(5) . ?
C3A C4A 1.375(5) . ?
C3B C4B 1.381(5) . ?
C4A C5A 1.383(5) . ?
C4B C5B 1.385(5) . ?
C5A C6A 1.387(5) . ?
C5B C6B 1.397(5) . ?
C6A N1A 1.340(4) . ?
C6A C7A 1.496(5) . ?
C6B N1B 1.347(4) . ?
C6B C7B 1.482(5) . ?
C7A N8A 1.338(4) . ?
C7A C12A 1.384(5) . ?
C7B N8B 1.345(4) . ?
C7B C12B 1.382(5) . ?
C9A N8A 1.337(4) . ?
C9A C10A 1.388(5) . ?
C9A C13A 1.493(5) . ?
C9B N8B 1.343(4) . ?
C9B C10B 1.386(5) . ?
C9B C13B 1.492(5) . ?
C10A C11A 1.400(5) . ?
C10B C11B 1.402(5) . ?
C11A C12A 1.399(5) . ?
C11A C19A 1.486(5) . ?
C11B C12B 1.409(5) . ?
C11B C19B 1.478(5) . ?
C13A N14A 1.349(4) . ?
C13A C18A 1.386(5) . ?
C13B N14B 1.340(4) . ?
C13B C18B 1.392(5) . ?
C15A N14A 1.340(4) . ?
C15A C16A 1.386(5) . ?
C15B N14B 1.333(4) . ?
C15B C16B 1.396(5) . ?
C16A C17A 1.373(5) . ?
C16B C17B 1.376(5) . ?
C17A C18A 1.391(5) . ?
C17B C18B 1.385(5) . ?
C19A C24A 1.395(5) . ?
C19A C20A 1.398(5) . ?
C19B C20B 1.395(5) . ?
C19B C24B 1.399(5) . ?
C20A C21A 1.381(5) . ?
C20B C21B 1.384(5) . ?
C21A C22A 1.401(5) . ?
C21B C22B 1.392(5) . ?
C22A C23A 1.399(5) . ?
C22A C25A 1.483(5) . ?
C22B C23B 1.398(5) . ?
C22B C25B 1.484(5) . ?
C23A C24A 1.383(5) . ?
C23B C24B 1.383(5) . ?
C25A C30A 1.392(6) . ?
C25A C26A 1.400(6) . ?
C25B C26B 1.384(5) . ?
C25B C30B 1.394(5) . ?
C26A C27A 1.385(6) . ?
C26B C27B 1.386(5) . ?
C27A C28A 1.385(7) . ?
C27B C28B 1.380(6) . ?
C28A C29A 1.361(7) . ?
C28B C29B 1.382(6) . ?
C29A C30A 1.385(5) . ?
C29B C30B 1.383(5) . ?
N40 C41 1.140(5) . ?
C41 C42 1.439(6) . ?
N43 C44 1.124(6) . ?
C44 C45 1.441(6) . ?
B1 F1 1.3849(9) . ?
B1 F3 1.3850(9) . ?
B1 F4 1.3851(9) . ?
B1 F2 1.3852(9) . ?
B1B F3B 1.3850(9) . ?
B1B F1B 1.3850(9) . ?
B1B F4B 1.3851(9) . ?
B1B F2B 1.3851(9) . ?
B2 F7 1.3845(9) . ?
B2 F6 1.3845(9) . ?
B2 F8 1.3851(9) . ?
B2 F5 1.3854(9) . ?
B2B F7B 1.3850(9) . ?
B2B F6B 1.3851(9) . ?
B2B F8B 1.3852(9) . ?
B2B F5B 1.3852(9) . ?

loop_
_geom_torsion_atom_site_label_1
_geom_torsion_atom_site_label_2
_geom_torsion_atom_site_label_3
_geom_torsion_atom_site_label_4
_geom_torsion
_geom_torsion_site_symmetry_1
_geom_torsion_site_symmetry_2
_geom_torsion_site_symmetry_3
_geom_torsion_site_symmetry_4
_geom_torsion_publ_flag
N1A C2A C3A C4A -1.2(6) . . . . ?
N1B C2B C3B C4B 0.5(6) . . . . ?
C2A C3A C4A C5A 1.0(6) . . . . ?
C2B C3B C4B C5B 0.2(6) . . . . ?
C3A C4A C5A C6A -0.3(6) . . . . ?
C3B C4B C5B C6B -0.7(6) . . . . ?
C4A C5A C6A N1A -0.1(5) . . . . ?
C4A C5A C6A C7A 178.1(3) . . . . ?
C4B C5B C6B N1B 0.6(6) . . . . ?
C4B C5B C6B C7B -177.9(4) . . . . ?
N1A C6A C7A N8A 3.0(4) . . . . ?
C5A C6A C7A N8A -175.4(3) . . . . ?
N1A C6A C7A C12A -178.0(3) . . . . ?
C5A C6A C7A C12A 3.7(5) . . . . ?
N1B C6B C7B N8B 8.1(5) . . . . ?
C5B C6B C7B N8B -173.3(3) . . . . ?
N1B C6B C7B C12B -170.2(3) . . . . ?
C5B C6B C7B C12B 8.5(6) . . . . ?
N8A C9A C10A C11A 1.0(5) . . . . ?
C13A C9A C10A C11A -178.6(3) . . . . ?
N8B C9B C10B C11B -0.2(5) . . . . ?
C13B C9B C10B C11B -178.5(3) . . . . ?
C9A C10A C11A C12A 0.2(5) . . . . ?
C9A C10A C11A C19A 178.6(3) . . . . ?
C9B C10B C11B C12B -0.4(5) . . . . ?
C9B C10B C11B C19B 177.2(3) . . . . ?
N8A C7A C12A C11A 1.5(5) . . . . ?
C6A C7A C12A C11A -177.5(3) . . . . ?
C10A C11A C12A C7A -1.4(5) . . . . ?
C19A C11A C12A C7A -179.8(3) . . . . ?
N8B C7B C12B C11B -0.3(6) . . . . ?
C6B C7B C12B C11B 177.8(3) . . . . ?
C10B C11B C12B C7B 0.6(5) . . . . ?
C19B C11B C12B C7B -177.0(3) . . . . ?
N8A C9A C13A N14A 7.3(4) . . . . ?
C10A C9A C13A N14A -173.0(3) . . . . ?
N8A C9A C13A C18A -172.0(3) . . . . ?
C10A C9A C13A C18A 7.7(6) . . . . ?
N8B C9B C13B N14B -6.2(4) . . . . ?
C10B C9B C13B N14B 172.2(3) . . . . ?
N8B C9B C13B C18B 174.1(3) . . . . ?
C10B C9B C13B C18B -7.5(6) . . . . ?
N14A C15A C16A C17A 1.1(6) . . . . ?
N14B C15B C16B C17B 0.7(6) . . . . ?
C15A C16A C17A C18A -1.5(6) . . . . ?
C15B C16B C17B C18B 1.1(6) . . . . ?
N14A C13A C18A C17A -0.8(6) . . . . ?
C9A C13A C18A C17A 178.5(3) . . . . ?
C16A C17A C18A C13A 1.4(6) . . . . ?
C16B C17B C18B C13B -1.7(6) . . . . ?
N14B C13B C18B C17B 0.6(6) . . . . ?
C9B C13B C18B C17B -179.7(3) . . . . ?
C12A C11A C19A C24A -16.9(5) . . . . ?
C10A C11A C19A C24A 164.8(4) . . . . ?
C12A C11A C19A C20A 161.5(3) . . . . ?
C10A C11A C19A C20A -16.8(5) . . . . ?
C10B C11B C19B C20B -177.2(4) . . . . ?
C12B C11B C19B C20B 0.3(6) . . . . ?
C10B C11B C19B C24B 4.8(6) . . . . ?
C12B C11B C19B C24B -177.7(4) . . . . ?
C24A C19A C20A C21A 2.1(5) . . . . ?
C11A C19A C20A C21A -176.4(3) . . . . ?
C24B C19B C20B C21B 0.2(6) . . . . ?
C11B C19B C20B C21B -177.9(4) . . . . ?
C19A C20A C21A C22A 0.4(6) . . . . ?
C19B C20B C21B C22B 0.3(6) . . . . ?
C20A C21A C22A C23A -2.2(6) . . . . ?
C20A C21A C22A C25A 177.2(3) . . . . ?
C20B C21B C22B C23B -1.3(6) . . . . ?
C20B C21B C22B C25B 176.8(4) . . . . ?
C21A C22A C23A C24A 1.4(6) . . . . ?
C25A C22A C23A C24A -177.9(4) . . . . ?
C21B C22B C23B C24B 1.7(6) . . . . ?
C25B C22B C23B C24B -176.3(4) . . . . ?
C22A C23A C24A C19A 1.0(6) . . . . ?
C20A C19A C24A C23A -2.8(6) . . . . ?
C11A C19A C24A C23A 175.7(4) . . . . ?
C22B C23B C24B C19B -1.3(6) . . . . ?
C20B C19B C24B C23B 0.2(6) . . . . ?
C11B C19B C24B C23B 178.4(4) . . . . ?
C23A C22A C25A C30A -18.9(6) . . . . ?
C21A C22A C25A C30A 161.7(4) . . . . ?
C23A C22A C25A C26A 162.2(4) . . . . ?
C21A C22A C25A C26A -17.1(6) . . . . ?
C21B C22B C25B C26B 28.3(6) . . . . ?
C23B C22B C25B C26B -153.7(4) . . . . ?
C21B C22B C25B C30B -150.7(4) . . . . ?
C23B C22B C25B C30B 27.2(5) . . . . ?
C30A C25A C26A C27A -2.0(7) . . . . ?
C22A C25A C26A C27A 176.8(4) . . . . ?
C30B C25B C26B C27B -0.2(6) . . . . ?
C22B C25B C26B C27B -179.3(4) . . . . ?
C25A C26A C27A C28A 2.2(8) . . . . ?
C25B C26B C27B C28B 0.9(7) . . . . ?
C26A C27A C28A C29A -0.9(8) . . . . ?
C26B C27B C28B C29B -0.9(6) . . . . ?
C27A C28A C29A C30A -0.5(8) . . . . ?
C27B C28B C29B C30B 0.2(6) . . . . ?
C28A C29A C30A C25A 0.6(7) . . . . ?
C26A C25A C30A C29A 0.6(6) . . . . ?
C22A C25A C30A C29A -178.2(4) . . . . ?
C28B C29B C30B C25B 0.5(6) . . . . ?
C26B C25B C30B C29B -0.5(6) . . . . ?
C22B C25B C30B C29B 178.6(3) . . . . ?
C3A C2A N1A C6A 0.8(5) . . . . ?
C3A C2A N1A Zn1 -170.8(3) . . . . ?
C5A C6A N1A C2A -0.1(5) . . . . ?
C7A C6A N1A C2A -178.5(3) . . . . ?
C5A C6A N1A Zn1 172.3(3) . . . . ?
C7A C6A N1A Zn1 -6.1(4) . . . . ?
N8B Zn1 N1A C2A -1.6(3) . . . . ?
N8A Zn1 N1A C2A 177.3(3) . . . . ?
N14A Zn1 N1A C2A -179.7(2) . . . . ?
N14B Zn1 N1A C2A 73.9(3) . . . . ?
N1B Zn1 N1A C2A -78.4(3) . . . . ?
N8B Zn1 N1A C6A -173.5(2) . . . . ?
N8A Zn1 N1A C6A 5.4(2) . . . . ?
N14A Zn1 N1A C6A 8.5(4) . . . . ?
N14B Zn1 N1A C6A -98.0(2) . . . . ?
N1B Zn1 N1A C6A 109.7(2) . . . . ?
C3B C2B N1B C6B -0.7(6) . . . . ?
C3B C2B N1B Zn1 -177.8(3) . . . . ?
C5B C6B N1B C2B 0.1(5) . . . . ?
C7B C6B N1B C2B 178.7(3) . . . . ?
C5B C6B N1B Zn1 177.6(3) . . . . ?
C7B C6B N1B Zn1 -3.8(4) . . . . ?
N8B Zn1 N1B C2B 176.8(3) . . . . ?
N8A Zn1 N1B C2B -7.5(3) . . . . ?
N14A Zn1 N1B C2B 67.4(3) . . . . ?
N1A Zn1 N1B C2B -84.3(3) . . . . ?
N14B Zn1 N1B C2B 172.8(3) . . . . ?
N8B Zn1 N1B C6B -0.5(2) . . . . ?
N8A Zn1 N1B C6B 175.2(2) . . . . ?
N14A Zn1 N1B C6B -109.9(2) . . . . ?
N1A Zn1 N1B C6B 98.5(2) . . . . ?
N14B Zn1 N1B C6B -4.5(4) . . . . ?
C10A C9A N8A C7A -1.1(5) . . . . ?
C13A C9A N8A C7A 178.6(3) . . . . ?
C10A C9A N8A Zn1 175.9(2) . . . . ?
C13A C9A N8A Zn1 -4.3(4) . . . . ?
C12A C7A N8A C9A -0.2(5) . . . . ?
C6A C7A N8A C9A 178.9(3) . . . . ?
C12A C7A N8A Zn1 -177.2(2) . . . . ?
C6A C7A N8A Zn1 1.9(4) . . . . ?
N8B Zn1 N8A C9A -165.7(14) . . . . ?
N14A Zn1 N8A C9A 0.7(2) . . . . ?
N1A Zn1 N8A C9A 179.1(3) . . . . ?
N14B Zn1 N8A C9A -93.9(3) . . . . ?
N1B Zn1 N8A C9A 86.2(3) . . . . ?
N8B Zn1 N8A C7A 11.4(17) . . . . ?
N14A Zn1 N8A C7A 177.7(3) . . . . ?
N1A Zn1 N8A C7A -3.8(2) . . . . ?
N14B Zn1 N8A C7A 83.2(3) . . . . ?
N1B Zn1 N8A C7A -96.7(3) . . . . ?
C10B C9B N8B C7B 0.5(5) . . . . ?
C13B C9B N8B C7B 179.0(3) . . . . ?
C10B C9B N8B Zn1 -169.2(3) . . . . ?
C13B C9B N8B Zn1 9.3(4) . . . . ?
C12B C7B N8B C9B -0.3(5) . . . . ?
C6B C7B N8B C9B -178.6(3) . . . . ?
C12B C7B N8B Zn1 169.5(3) . . . . ?
C6B C7B N8B Zn1 -8.8(4) . . . . ?
N8A Zn1 N8B C9B 65.9(16) . . . . ?
N14A Zn1 N8B C9B -100.1(3) . . . . ?
N1A Zn1 N8B C9B 80.9(3) . . . . ?
N14B Zn1 N8B C9B -6.9(3) . . . . ?
N1B Zn1 N8B C9B 175.1(3) . . . . ?
N8A Zn1 N8B C7B -103.9(15) . . . . ?
N14A Zn1 N8B C7B 90.1(3) . . . . ?
N1A Zn1 N8B C7B -88.9(3) . . . . ?
N14B Zn1 N8B C7B -176.7(3) . . . . ?
N1B Zn1 N8B C7B 5.3(3) . . . . ?
C16A C15A N14A C13A -0.4(5) . . . . ?
C16A C15A N14A Zn1 -171.8(3) . . . . ?
C18A C13A N14A C15A 0.3(5) . . . . ?
C9A C13A N14A C15A -179.0(3) . . . . ?
C18A C13A N14A Zn1 172.5(3) . . . . ?
C9A C13A N14A Zn1 -6.8(4) . . . . ?
N8B Zn1 N14A C15A -5.8(3) . . . . ?
N8A Zn1 N14A C15A 175.3(3) . . . . ?
N1A Zn1 N14A C15A 172.2(2) . . . . ?
N14B Zn1 N14A C15A -83.1(3) . . . . ?
N1B Zn1 N14A C15A 69.2(3) . . . . ?
N8B Zn1 N14A C13A -177.5(2) . . . . ?
N8A Zn1 N14A C13A 3.6(2) . . . . ?
N1A Zn1 N14A C13A 0.5(4) . . . . ?
N14B Zn1 N14A C13A 105.2(2) . . . . ?
N1B Zn1 N14A C13A -102.5(2) . . . . ?
C16B C15B N14B C13B -1.8(5) . . . . ?
C16B C15B N14B Zn1 179.0(3) . . . . ?
C18B C13B N14B C15B 1.2(5) . . . . ?
C9B C13B N14B C15B -178.6(3) . . . . ?
C18B C13B N14B Zn1 -179.6(3) . . . . ?
C9B C13B N14B Zn1 0.7(4) . . . . ?
N8B Zn1 N14B C15B -177.8(3) . . . . ?
N8A Zn1 N14B C15B 6.5(3) . . . . ?
N14A Zn1 N14B C15B -70.3(3) . . . . ?
N1A Zn1 N14B C15B 81.7(3) . . . . ?
N1B Zn1 N14B C15B -173.8(3) . . . . ?
N8B Zn1 N14B C13B 3.0(2) . . . . ?
N8A Zn1 N14B C13B -172.7(2) . . . . ?
N14A Zn1 N14B C13B 110.5(2) . . . . ?
N1A Zn1 N14B C13B -97.5(2) . . . . ?
N1B Zn1 N14B C13B 7.0(4) . . . . ?
